data_2004277
loop_
_publ_author_name
'Bolte, M.'

_publ_section_title
;
 Structural Investigation of Dihydrooxazinones
;
_journal_issue 12
_journal_name_full 'Acta Crystallographica Section C'
_journal_page_first 2587
_journal_page_last 2593
_journal_paper_doi 10.1107/S0108270195008961
_journal_volume 51
_journal_year 1995
_chemical_formula_sum 'C16 H21 N O4'
_chemical_formula_weight 291.3
_space_group_IT_number 4
_symmetry_cell_setting monoclinic
_symmetry_space_group_name_Hall 'P 2yb'
_symmetry_space_group_name_H-M 'P 1 21 1'
_atom_type_scat_source IntTabIV
_cell_angle_alpha 90
_cell_angle_beta 105.490(10)
_cell_angle_gamma 90
_cell_formula_units_Z 2
_cell_length_a 8.5120(10)
_cell_length_b 9.3750(10)
_cell_length_c 10.6070(10)
_cell_measurement_reflns_used 40
_cell_measurement_temperature 293
_cell_measurement_theta_max 12.5
_cell_measurement_theta_min 10
_cell_volume 815.69(16)
_computing_molecular_graphics 'SHELXTL (Sheldrick, 1983)'
_computing_structure_refinement 'modified version of SHELX76 (Sheldrick, 1976)'
_computing_structure_solution 'SHELXS86 (Sheldrick, 1985)'
_diffrn_measurement_device 'Stoe-Siemens four-circle'
_diffrn_measurement_method '\w/2\q profile-fitted (Clegg, 1981)'
_diffrn_radiation_type MoK\a
_diffrn_radiation_wavelength 0.71069
_diffrn_reflns_av_R_equivalents 0.023
_diffrn_reflns_limit_h_max 9
_diffrn_reflns_limit_h_min -10
_diffrn_reflns_limit_k_max 2
_diffrn_reflns_limit_k_min -11
_diffrn_reflns_limit_l_max 12
_diffrn_reflns_limit_l_min 0
_diffrn_reflns_number 1917
_diffrn_reflns_theta_max 25
_diffrn_standards_interval_count 100
_diffrn_standards_number 3
_exptl_absorpt_coefficient_mu 0.05
_exptl_absorpt_correction_type none
_exptl_crystal_colour colourless
_exptl_crystal_density_diffrn 1.186
_exptl_crystal_description block
_exptl_crystal_size_max 0.5
_exptl_crystal_size_mid 0.4
_exptl_crystal_size_min 0.2
_refine_diff_density_max 0.18
_refine_diff_density_min -0.17
_refine_ls_extinction_coef '\c = 0.014(1)'
_refine_ls_extinction_method 'F^*^ = F[1+0.002\cF^2^/sin(2\q)]^-1/4^'
_refine_ls_goodness_of_fit_obs 1.37
_refine_ls_hydrogen_treatment 'H atoms see text'
_refine_ls_number_parameters 205
_refine_ls_number_reflns 1441
_refine_ls_R_factor_obs 0.046
_refine_ls_shift/esd_max 0.003
_refine_ls_structure_factor_coef F
_refine_ls_weighting_details 'w = 1/[\s^2^(F)+0.0003F^2^]'
_refine_ls_weighting_scheme calc
_refine_ls_wR_factor_obs 0.042
_reflns_number_observed 1441
_reflns_number_total 1821
_reflns_observed_criterion F>3\s(F)
_cod_data_source_file ka1140.cif
_cod_data_source_block 6
_cod_depositor_comments
;
The following automatic conversions were performed:

'_refine_ls_weighting_scheme' value ' 1/[\s^2^(F)+0.0003F^2^]' was
changed to 'calc'. New tag '_refine_ls_weighting_details' was
created. The value of the new tag was set to 'w =
1/[\s^2^(F)+0.0003F^2^]'.

Automatic conversion script
Id: cif_fix_values 3143 2015-03-26 13:38:13Z robertas 
;
_cod_original_cell_volume 815.7(5)
_cod_original_sg_symbol_Hall 'P 2y1'
_cod_original_sg_symbol_H-M 'P 21'
_cod_database_code 2004277

loop_
_symmetry_equiv_pos_as_xyz
x,y,z
-x,y+1/2,-z

loop_
_atom_site_label
_atom_site_fract_x
_atom_site_fract_y
_atom_site_fract_z
_atom_site_U_iso_or_equiv
O(1) .6908(2) .3379 .4698(2) .0630(10)
C(2) .5808(3) .2757(3) .3722(3) .0440(10)
C(3) .4603(3) .3661(3) .2746(3) .0430(10)
N(4) .4959(3) .5180(3) .2750(2) .0480(10)
C(5) .6015(3) .5677(3) .3712(3) .0510(10)
C(6) .7012(3) .4912(4) .4882(3) .0520(10)
O(21) .5789(3) .1481(3) .3684(2) .0640(10)
C(31) .2949(3) .3502(5) .3054(3) .0650(10)
O(51) .6351(3) .7082(3) .3808(2) .0680(10)
C(52) .5449(6) .7974(4) .2759(4) .098(2)
C(61) .8819(4) .5273(5) .5258(4) .0780(10)
C(62) .9717(6) .4485(6) .6504(4) .122(2)
C(63) .9577(6) .5039(7) .4133(5) .114(2)
C(1') .4493(3) .3131(4) .1355(3) .0460(10)
O(1') .3226(2) .3861(3) .0439(2) .0590(10)
C(2') .6087(3) .3235(4) .0978(3) .0420(10)
C(3') .6550(4) .4485(4) .0503(3) .0570(10)
C(4') .7999(4) .4577(5) .0153(3) .072(2)
C(5') .8990(4) .3416(7) .0268(3) .081(2)
C(6') .8550(4) .2158(6) .0748(3) .076(2)
C(7') .7112(4) .2074(6) .1106(3) .0590(10)
H(6) .6548 .5223 .5567 .080
H(31A) .2585 .2530 .2937 .080
H(31B) .2168 .4106 .2476 .080
H(31C) .3059 .3786 .3943 .080
H(52A) .5756 .8940 .3011 .120
H(52B) .4302 .7855 .2659 .120
H(52C) .5691 .7768 .1944 .120
H(61) .8908 .6275 .5450 .080
H(62A) 1.0850 .4733 .6805 .150
H(62B) .9612 .3471 .6385 .150
H(62C) .9165 .4782 .7140 .150
H(63A) .9021 .5546 .3355 .150
H(63B) .9442 .4032 .3981 .150
H(63C) 1.0716 .5273 .4357 .150
H(1') .4247 .2130 .1337 .080
H(1'0) .330(5) .4730(12) .066(4) .080
H(3') .5859 .5309 .0416 .080
H(4') .8307 .5459 -0.0174 .080
H(5') .9996 .3477 .0025 .080
H(6') .9241 .1336 .0826 .080
H(7') .6821 .1194 .1447 .080

loop_
_geom_angle_atom_site_label_1
_geom_angle_atom_site_label_2
_geom_angle_atom_site_label_3
_geom_angle
_geom_angle_publ_flag
C(3) C(2) O(1) 119.8(2) yes
N(4) C(3) C(2) 116.4(2) yes
C(5) N(4) C(3) 118.0(2) yes
C(6) C(5) N(4) 128.6(3) yes
C(5) C(6) O(1) 111.4(2) yes
C(6) O(1) C(2) 122.9(2) yes
O(21) C(2) O(1) 117.7(2) yes
O(21) C(2) C(3) 122.5(2) yes
O(51) C(5) N(4) 121.1(3) yes
O(51) C(5) C(6) 110.3(2) yes
C(52) O(51) C(5) 116.9(2) yes
C(31) C(3) N(4) 107.2(3) no
C(1') C(3) N(4) 106.2(2) no
C(61) C(6) C(5) 115.1(3) no
(62) C(61) C(6) 110.9(4) no
C(63) C(61) C(62) 113.0(4) no
C(2') C(1') C(3) 113.7(2) no
C(3') C(2') C(1') 121.1(3) no
C(7') C(2') C(3') 118.3(3) no
C(5') C(4') C(3') 120.1(4) no
C(7') C(6') C(5') 120.1(5) no
C(31) C(3) C(2) 107.1(2) no
C(1') C(3) C(2) 109.5(2) no
C(1') C(3) C(31) 110.4(2) no
C(61) C(6) O(1) 106.0(3) no
C(63) C(61) C(6) 112.0(3) no
O(1') C(1') C(3) 110.0(3) no
C(2') C(1') O(1') 111.0(2) no
C(7') C(2') C(1') 120.7(3) no
C(4') C(3') C(2') 121.0(4) no
C(6') C(5') C(4') 119.7(4) no
C(6') C(7') C(2') 120.9(5) no

loop_
_geom_bond_atom_site_label_1
_geom_bond_atom_site_label_2
_geom_bond_distance
_geom_bond_publ_flag
O(1) C(2) 1.331(3) yes
C(2) C(3) 1.509(4) yes
C(3) N(4) 1.456(4) yes
N(4) C(5) 1.256(4) yes
C(5) C(6) 1.487(4) yes
O(1) C(6) 1.450(3) yes
C(2) O(21) 1.197(4) yes
C(5) O(51) 1.346(4) yes
O(51) C(52) 1.439(5) yes
C(3) C(1') 1.536(4) no
C(6) C(61) 1.521(4) no
C(61) C(62) 1.529(6) no
C(1') O(1') 1.419(3) no
C(2') C(3') 1.374(5) no
C(3') C(4') 1.383(5) no
C(5') C(6') 1.375(8) no
C(3) C(31) 1.535(4) no
C(61) C(63) 1.516(7) no
C(1') C(2') 1.517(4) no
C(2') C(7') 1.379(6) no
C(4') C(5') 1.362(7) no
C(6') C(7') 1.377(5) no

loop_
_geom_torsion_atom_site_label_1
_geom_torsion_atom_site_label_2
_geom_torsion_atom_site_label_3
_geom_torsion_atom_site_label_4
_geom_torsion
_geom_torsion_publ_flag
O(1) C(2) C(3) N(4) 14.1(4) yes
C(2) C(3) N(4) C(5) -14.5(3) yes
C(3) N(4) C(5) C(6) 1.1(3) yes
N(4) C(5) C(6) O(1) 12.6(4) yes
C(5) C(6) O(1) C(2) -12.5(3) yes
C(6) O(1) C(2) C(3) 0.2(4) yes
N(4) C(5) O(51) C(52) -0.1(3) yes
